data_2234514
loop_
_publ_author_name
'van Megen, Martin'
'Reiss, Guido J.'

_publ_section_title
;
 The pseudosymmetric structure of bis(pentane-1,5-diaminium) iodide
 tris(triiodide)
;
_journal_coeditor_code BR2194
_journal_issue 5
_journal_name_full 'Acta Crystallographica Section E'
_journal_page_first o1331
_journal_page_last o1332
_journal_paper_doi 10.1107/S1600536812014420
_journal_volume 68
_journal_year 2012
_chemical_formula_iupac '2C5 H16 N2 2+, 3I3 -, I -'
_chemical_formula_moiety '2(C5 H16 N2 2+), 3(I3 -), I -'
_chemical_formula_sum 'C10 H32 I10 N4'
_chemical_formula_weight 1477.40
_chemical_name_systematic
;
bis(pentane-1,5-diaminium) iodide tris(triiodide)
;
_space_group_IT_number 13
_symmetry_cell_setting monoclinic
_symmetry_space_group_name_Hall '-P 2yac'
_symmetry_space_group_name_H-M 'P 1 2/n 1'
_atom_sites_solution_hydrogens geom
_atom_sites_solution_primary direct
_atom_sites_solution_secondary difmap
_audit_creation_method SHELXL-97
_cell_angle_alpha 90.00
_cell_angle_beta 99.5311(14)
_cell_angle_gamma 90.00
_cell_formula_units_Z 4
_cell_length_a 11.24742(18)
_cell_length_b 24.4932(3)
_cell_length_c 11.49947(16)
_cell_measurement_reflns_used 34080
_cell_measurement_temperature 110.0(10)
_cell_measurement_theta_max 32.8691
_cell_measurement_theta_min 2.8704
_cell_volume 3124.20(8)
_computing_cell_refinement 'CrysAlis PRO (Oxford Diffraction, 2009)'
_computing_data_collection 'CrysAlis PRO (Oxford Diffraction, 2009)'
_computing_data_reduction 'CrysAlis PRO (Oxford Diffraction, 2009)'
_computing_molecular_graphics 'DIAMOND (Brandenburg, 2011)'
_computing_publication_material 'publCIF (Westrip, 2010)'
_computing_structure_refinement 'SHELXL97 (Sheldrick, 2008)'
_computing_structure_solution 'SHELXS97 (Sheldrick, 2008)'
_diffrn_ambient_temperature 110.0(10)
_diffrn_detector_area_resol_mean 16.2711
_diffrn_measured_fraction_theta_full 0.998
_diffrn_measured_fraction_theta_max 0.998
_diffrn_measurement_device_type 'Oxford Diffraction Xcalibur Eos'
_diffrn_measurement_method '\w scan'
_diffrn_radiation_monochromator graphite
_diffrn_radiation_source 'fine-focus sealed tube'
_diffrn_radiation_type MoK\a
_diffrn_radiation_wavelength 0.71073
_diffrn_reflns_av_R_equivalents 0.0249
_diffrn_reflns_av_sigmaI/netI 0.0122
_diffrn_reflns_limit_h_max 13
_diffrn_reflns_limit_h_min -13
_diffrn_reflns_limit_k_max 29
_diffrn_reflns_limit_k_min -29
_diffrn_reflns_limit_l_max 13
_diffrn_reflns_limit_l_min -13
_diffrn_reflns_number 42753
_diffrn_reflns_theta_full 25.00
_diffrn_reflns_theta_max 25.00
_diffrn_reflns_theta_min 2.88
_diffrn_standards_number 0
_exptl_absorpt_coefficient_mu 9.924
_exptl_absorpt_correction_T_max 0.746
_exptl_absorpt_correction_T_min 0.184
_exptl_absorpt_correction_type analytical
_exptl_absorpt_process_details
;
[CrysAlis PRO (Oxford Diffraction, 2009), using a multi-faceted crystal
model (Clark & Reid, 1995)]
;
_exptl_crystal_colour dark-red
_exptl_crystal_density_diffrn 3.141
_exptl_crystal_density_method 'not measured'
_exptl_crystal_description plate
_exptl_crystal_F_000 2600
_exptl_crystal_size_max 0.3477
_exptl_crystal_size_mid 0.1283
_exptl_crystal_size_min 0.0300
_refine_diff_density_max 0.888
_refine_diff_density_min -0.847
_refine_ls_extinction_coef 0.000079(7)
_refine_ls_extinction_expression Fc^*^=kFc[1+0.001xFc^2^\l^3^/sin(2\q)]^-1/4^
_refine_ls_extinction_method 'SHELXL97 (Sheldrick, 2008)'
_refine_ls_goodness_of_fit_ref 1.784
_refine_ls_hydrogen_treatment mixed
_refine_ls_matrix_type full
_refine_ls_number_parameters 260
_refine_ls_number_reflns 5507
_refine_ls_number_restraints 12
_refine_ls_restrained_S_all 1.782
_refine_ls_R_factor_all 0.0265
_refine_ls_R_factor_gt 0.0237
_refine_ls_shift/su_max 0.002
_refine_ls_shift/su_mean 0.000
_refine_ls_structure_factor_coef Fsqd
_refine_ls_weighting_details 'calc w=1/[\s^2^(Fo^2^)+(0.0100P)^2^+2.0000P] where P=(Fo^2^+2Fc^2^)/3'
_refine_ls_weighting_scheme calc
_refine_ls_wR_factor_gt 0.0479
_refine_ls_wR_factor_ref 0.0484
_reflns_number_gt 5106
_reflns_number_total 5507
_reflns_threshold_expression I>2\s(I)
_cod_data_source_file br2194.cif
_cod_data_source_block I
_cod_original_cell_volume 3124.21(8)
_cod_original_sg_symbol_H-M 'P 2/n'
_cod_database_code 2234514
_cod_database_fobs_code 2234514

loop_
_symmetry_equiv_pos_as_xyz
'x, y, z'
'-x+1/2, y, -z+1/2'
'-x, -y, -z'
'x-1/2, -y, z-1/2'

loop_
_atom_site_type_symbol
_atom_site_label
_atom_site_fract_x
_atom_site_fract_y
_atom_site_fract_z
_atom_site_U_iso_or_equiv
_atom_site_adp_type
_atom_site_calc_flag
_atom_site_refinement_flags
_atom_site_occupancy
_atom_site_symmetry_multiplicity
I I1 0.2500 -0.244327(17) 0.2500 0.01394(10) Uani d S 1 2
I I2 0.43884(3) -0.243981(13) 0.46114(2) 0.01481(8) Uani d . 1 4
I I3 0.21847(3) 0.122482(12) 0.52226(3) 0.01339(8) Uani d . 1 4
I I4 0.21879(3) 0.003697(12) 0.52343(2) 0.01055(8) Uani d . 1 4
I I5 0.21699(3) -0.116102(12) 0.52918(3) 0.01481(8) Uani d . 1 4
I I6 0.2500 0.239763(18) 0.2500 0.01396(10) Uani d S 1 2
I I7 0.2500 0.742057(18) 0.7500 0.01391(10) Uani d S 1 2
I I8 0.05106(3) 0.741845(13) 0.54698(3) 0.01517(8) Uani d . 1 4
I I9 0.51718(3) 0.623905(13) 0.71356(3) 0.01481(8) Uani d . 1 4
I I10 0.52267(3) 0.505510(12) 0.71916(2) 0.01173(8) Uani d . 1 4
I I11 0.53337(3) 0.385420(13) 0.72274(3) 0.01511(8) Uani d . 1 4
I I12 0.2500 0.253336(18) 0.7500 0.01617(10) Uani d S 1 2
N N1 0.5149(4) -0.15499(17) 0.2316(4) 0.0158(9) Uani d D 1 4
H H11 0.496(5) -0.1876(13) 0.259(5) 0.037(10) Uiso d D 1 4
H H12 0.487(5) -0.154(2) 0.155(2) 0.037(10) Uiso d D 1 4
H H13 0.5955(19) -0.152(2) 0.249(5) 0.037(10) Uiso d D 1 4
N N2 0.5001(4) 0.15009(17) 0.2556(4) 0.0147(9) Uani d D 1 4
H H21 0.574(3) 0.158(2) 0.295(4) 0.024(8) Uiso d D 1 4
H H22 0.453(4) 0.1790(15) 0.266(4) 0.024(8) Uiso d D 1 4
H H23 0.496(5) 0.148(2) 0.1766(18) 0.024(8) Uiso d D 1 4
N N3 0.2715(4) 0.33075(17) 0.4993(4) 0.0160(9) Uani d D 1 4
H H31 0.239(5) 0.320(2) 0.427(3) 0.037(10) Uiso d D 1 4
H H32 0.262(5) 0.3018(16) 0.545(4) 0.037(10) Uiso d D 1 4
H H33 0.3522(19) 0.334(2) 0.513(5) 0.037(10) Uiso d D 1 4
N N4 0.2500(4) 0.63571(17) 0.4891(4) 0.0142(9) Uani d D 1 4
H H41 0.326(2) 0.640(2) 0.525(4) 0.024(8) Uiso d D 1 4
H H42 0.211(4) 0.6674(13) 0.496(4) 0.024(8) Uiso d D 1 4
H H43 0.242(5) 0.629(2) 0.4116(19) 0.024(8) Uiso d D 1 4
C C1 0.4644(4) -0.10655(19) 0.2854(4) 0.0153(10) Uani d . 1 4
H H1A 0.4858 -0.1084 0.3706 0.018 Uiso calc R 1 4
H H1B 0.3771 -0.1069 0.2655 0.018 Uiso calc R 1 4
C C2 0.5124(4) -0.05421(19) 0.2416(4) 0.0126(10) Uani d . 1 4
H H2A 0.4923 -0.0528 0.1563 0.015 Uiso calc R 1 4
H H2B 0.5996 -0.0537 0.2627 0.015 Uiso calc R 1 4
C C3 0.4602(4) -0.00432(18) 0.2939(4) 0.0137(10) Uani d . 1 4
H H3A 0.3731 -0.0049 0.2726 0.016 Uiso calc R 1 4
H H3B 0.4800 -0.0058 0.3792 0.016 Uiso calc R 1 4
C C4 0.5083(4) 0.04858(19) 0.2507(4) 0.0112(10) Uani d . 1 4
H H4A 0.5950 0.0501 0.2756 0.013 Uiso calc R 1 4
H H4B 0.4922 0.0493 0.1652 0.013 Uiso calc R 1 4
C C5 0.4506(4) 0.09804(19) 0.2983(4) 0.0156(10) Uani d . 1 4
H H5A 0.3641 0.0968 0.2727 0.019 Uiso calc R 1 4
H H5B 0.4661 0.0972 0.3838 0.019 Uiso calc R 1 4
C C6 0.1961(4) 0.58547(19) 0.5357(4) 0.0163(10) Uani d . 1 4
H H6A 0.1093 0.5856 0.5111 0.020 Uiso calc R 1 4
H H6B 0.2128 0.5854 0.6212 0.020 Uiso calc R 1 4
C C7 0.2497(4) 0.53499(19) 0.4888(4) 0.0128(10) Uani d . 1 4
H H7A 0.3367 0.5360 0.5113 0.015 Uiso calc R 1 4
H H7B 0.2312 0.5350 0.4034 0.015 Uiso calc R 1 4
C C8 0.2013(4) 0.4825(2) 0.5357(4) 0.0146(10) Uani d . 1 4
H H8A 0.2204 0.4822 0.6211 0.018 Uiso calc R 1 4
H H8B 0.1143 0.4815 0.5136 0.018 Uiso calc R 1 4
C C9 0.2558(4) 0.43232(19) 0.4869(4) 0.0125(10) Uani d . 1 4
H H9A 0.2336 0.4317 0.4017 0.015 Uiso calc R 1 4
H H9B 0.3430 0.4341 0.5059 0.015 Uiso calc R 1 4
C C10 0.2115(4) 0.38037(18) 0.5385(4) 0.0162(11) Uani d . 1 4
H H10A 0.2277 0.3825 0.6239 0.019 Uiso calc R 1 4
H H10B 0.1249 0.3773 0.5141 0.019 Uiso calc R 1 4

loop_
_atom_site_aniso_label
_atom_site_aniso_U_11
_atom_site_aniso_U_22
_atom_site_aniso_U_33
_atom_site_aniso_U_12
_atom_site_aniso_U_13
_atom_site_aniso_U_23
I1 0.0179(2) 0.0086(2) 0.0172(2) 0.000 0.00819(18) 0.000
I2 0.01940(17) 0.01083(17) 0.01497(15) 0.00174(12) 0.00510(13) 0.00131(12)
I3 0.01559(16) 0.00995(16) 0.01443(15) 0.00031(12) 0.00189(13) 0.00010(12)
I4 0.01090(16) 0.01066(16) 0.00983(15) 0.00076(11) 0.00097(13) -0.00075(11)
I5 0.01700(16) 0.00901(16) 0.01688(16) 0.00144(12) -0.00170(13) -0.00120(12)
I6 0.0174(2) 0.0088(2) 0.0169(2) 0.000 0.00622(18) 0.000
I7 0.0179(2) 0.0094(2) 0.0164(2) 0.000 0.00837(18) 0.000
I8 0.01680(16) 0.01138(17) 0.01794(16) 0.00001(12) 0.00468(13) 0.00029(12)
I9 0.01788(17) 0.01071(17) 0.01540(15) 0.00194(12) 0.00146(13) -0.00085(12)
I10 0.01125(16) 0.01285(17) 0.01060(15) 0.00072(11) 0.00034(13) -0.00022(12)
I11 0.01647(16) 0.01090(17) 0.01654(16) 0.00027(12) -0.00146(13) -0.00011(12)
I12 0.0243(2) 0.0087(2) 0.0173(2) 0.000 0.00892(18) 0.000
N1 0.018(2) 0.008(2) 0.021(2) -0.0010(18) 0.0036(19) 0.0046(18)
N2 0.019(2) 0.007(2) 0.017(2) 0.0005(17) 0.0021(19) -0.0019(18)
N3 0.020(2) 0.012(2) 0.016(2) 0.0002(18) 0.0045(19) 0.0004(17)
N4 0.014(2) 0.009(2) 0.019(2) 0.0044(17) 0.0027(18) -0.0021(18)
C1 0.020(3) 0.010(3) 0.017(2) -0.001(2) 0.005(2) 0.002(2)
C2 0.012(2) 0.013(3) 0.012(2) -0.0026(19) 0.002(2) 0.0027(19)
C3 0.014(2) 0.014(3) 0.013(2) -0.0008(19) 0.004(2) 0.0016(19)
C4 0.011(2) 0.010(2) 0.012(2) 0.0002(19) 0.0018(19) -0.0010(19)
C5 0.016(2) 0.013(3) 0.018(2) 0.000(2) 0.004(2) -0.001(2)
C6 0.019(3) 0.012(3) 0.019(2) -0.002(2) 0.005(2) -0.002(2)
C7 0.014(2) 0.012(3) 0.012(2) -0.0004(19) 0.000(2) 0.0002(19)
C8 0.016(2) 0.013(3) 0.015(2) 0.000(2) 0.003(2) -0.002(2)
C9 0.013(2) 0.014(3) 0.010(2) -0.0008(19) 0.0016(19) 0.0027(19)
C10 0.023(3) 0.005(2) 0.021(2) 0.000(2) 0.005(2) -0.002(2)

loop_
_atom_type_symbol
_atom_type_description
_atom_type_scat_dispersion_real
_atom_type_scat_dispersion_imag
_atom_type_scat_source
C C 0.0033 0.0016 'International Tables Vol C Tables 4.2.6.8 and 6.1.1.4'
H H 0.0000 0.0000 'International Tables Vol C Tables 4.2.6.8 and 6.1.1.4'
N N 0.0061 0.0033 'International Tables Vol C Tables 4.2.6.8 and 6.1.1.4'
I I -0.4742 1.8119 'International Tables Vol C Tables 4.2.6.8 and 6.1.1.4'

loop_
_geom_angle_atom_site_label_1
_geom_angle_atom_site_label_2
_geom_angle_atom_site_label_3
_geom_angle_site_symmetry_1
_geom_angle_site_symmetry_3
_geom_angle
I2 I1 I2 . 2 179.67(2)
I3 I4 I5 . . 178.805(15)
I8 I7 I8 2_556 . 179.80(2)
I9 I10 I11 . . 178.713(15)
C1 N1 H11 . . 116(4)
C1 N1 H12 . . 107(4)
H11 N1 H12 . . 108(5)
C1 N1 H13 . . 107(4)
H11 N1 H13 . . 106(5)
H12 N1 H13 . . 114(5)
C5 N2 H21 . . 112(3)
C5 N2 H22 . . 111(3)
H21 N2 H22 . . 106(5)
C5 N2 H23 . . 109(3)
H21 N2 H23 . . 114(5)
H22 N2 H23 . . 104(5)
C10 N3 H31 . . 113(4)
C10 N3 H32 . . 111(4)
H31 N3 H32 . . 104(5)
C10 N3 H33 . . 112(4)
H31 N3 H33 . . 116(5)
H32 N3 H33 . . 101(5)
C6 N4 H41 . . 110(3)
C6 N4 H42 . . 116(3)
H41 N4 H42 . . 108(5)
C6 N4 H43 . . 103(3)
H41 N4 H43 . . 114(5)
H42 N4 H43 . . 106(5)
N1 C1 C2 . . 110.8(4)
N1 C1 H1A . . 109.5
C2 C1 H1A . . 109.5
N1 C1 H1B . . 109.5
C2 C1 H1B . . 109.5
H1A C1 H1B . . 108.1
C1 C2 C3 . . 111.6(4)
C1 C2 H2A . . 109.3
C3 C2 H2A . . 109.3
C1 C2 H2B . . 109.3
C3 C2 H2B . . 109.3
H2A C2 H2B . . 108.0
C4 C3 C2 . . 112.0(4)
C4 C3 H3A . . 109.2
C2 C3 H3A . . 109.2
C4 C3 H3B . . 109.2
C2 C3 H3B . . 109.2
H3A C3 H3B . . 107.9
C5 C4 C3 . . 111.4(4)
C5 C4 H4A . . 109.3
C3 C4 H4A . . 109.3
C5 C4 H4B . . 109.3
C3 C4 H4B . . 109.3
H4A C4 H4B . . 108.0
N2 C5 C4 . . 110.8(4)
N2 C5 H5A . . 109.5
C4 C5 H5A . . 109.5
N2 C5 H5B . . 109.5
C4 C5 H5B . . 109.5
H5A C5 H5B . . 108.1
N4 C6 C7 . . 109.5(4)
N4 C6 H6A . . 109.8
C7 C6 H6A . . 109.8
N4 C6 H6B . . 109.8
C7 C6 H6B . . 109.8
H6A C6 H6B . . 108.2
C6 C7 C8 . . 112.1(4)
C6 C7 H7A . . 109.2
C8 C7 H7A . . 109.2
C6 C7 H7B . . 109.2
C8 C7 H7B . . 109.2
H7A C7 H7B . . 107.9
C9 C8 C7 . . 111.2(4)
C9 C8 H8A . . 109.4
C7 C8 H8A . . 109.4
C9 C8 H8B . . 109.4
C7 C8 H8B . . 109.4
H8A C8 H8B . . 108.0
C10 C9 C8 . . 110.7(4)
C10 C9 H9A . . 109.5
C8 C9 H9A . . 109.5
C10 C9 H9B . . 109.5
C8 C9 H9B . . 109.5
H9A C9 H9B . . 108.1
N3 C10 C9 . . 111.6(4)
N3 C10 H10A . . 109.3
C9 C10 H10A . . 109.3
N3 C10 H10B . . 109.3
C9 C10 H10B . . 109.3
H10A C10 H10B . . 108.0

loop_
_geom_bond_atom_site_label_1
_geom_bond_atom_site_label_2
_geom_bond_site_symmetry_2
_geom_bond_distance
I1 I2 . 2.9494(3)
I1 I2 2 2.9494(3)
I3 I4 . 2.9095(4)
I4 I5 . 2.9352(4)
I7 I8 2_556 2.9542(3)
I7 I8 . 2.9542(3)
I9 I10 . 2.9010(4)
I10 I11 . 2.9439(4)
N1 C1 . 1.493(6)
N1 H11 . 0.892(19)
N1 H12 . 0.888(19)
N1 H13 . 0.899(19)
N2 C5 . 1.506(6)
N2 H21 . 0.898(19)
N2 H22 . 0.904(19)
N2 H23 . 0.903(19)
N3 C10 . 1.496(6)
N3 H31 . 0.891(19)
N3 H32 . 0.904(19)
N3 H33 . 0.899(19)
N4 C6 . 1.509(6)
N4 H41 . 0.895(19)
N4 H42 . 0.900(19)
N4 H43 . 0.898(19)
C1 C2 . 1.510(6)
C1 H1A . 0.9700
C1 H1B . 0.9700
C2 C3 . 1.522(6)
C2 H2A . 0.9700
C2 H2B . 0.9700
C3 C4 . 1.519(6)
C3 H3A . 0.9700
C3 H3B . 0.9700
C4 C5 . 1.519(6)
C4 H4A . 0.9700
C4 H4B . 0.9700
C5 H5A . 0.9700
C5 H5B . 0.9700
C6 C7 . 1.513(7)
C6 H6A . 0.9700
C6 H6B . 0.9700
C7 C8 . 1.528(7)
C7 H7A . 0.9700
C7 H7B . 0.9700
C8 C9 . 1.522(7)
C8 H8A . 0.9700
C8 H8B . 0.9700
C9 C10 . 1.522(6)
C9 H9A . 0.9700
C9 H9B . 0.9700
C10 H10A . 0.9700
C10 H10B . 0.9700

loop_
_geom_hbond_atom_site_label_D
_geom_hbond_atom_site_label_H
_geom_hbond_atom_site_label_A
_geom_hbond_site_symmetry_A
_geom_hbond_distance_DH
_geom_hbond_distance_HA
_geom_hbond_distance_DA
_geom_hbond_angle_DHA
N1 H11 I2 . 0.892(19) 2.87(4) 3.632(4) 144(5)
N1 H12 I5 2 0.888(19) 3.00(4) 3.757(4) 145(5)
N1 H13 I12 3_656 0.899(19) 3.02(5) 3.558(4) 120(4)
N2 H21 I5 3_656 0.898(19) 3.02(3) 3.786(4) 145(4)
N2 H22 I6 . 0.904(19) 2.71(3) 3.562(4) 158(4)
N3 H31 I6 . 0.891(19) 2.85(4) 3.607(4) 144(5)
N3 H32 I12 . 0.904(19) 2.66(3) 3.492(4) 154(5)
N4 H41 I9 . 0.895(19) 2.82(3) 3.634(4) 153(4)
N4 H42 I8 . 0.900(19) 2.70(2) 3.564(4) 162(4)
N4 H43 I11 4_565 0.898(19) 2.94(4) 3.621(4) 134(4)

loop_
_geom_torsion_atom_site_label_1
_geom_torsion_atom_site_label_2
_geom_torsion_atom_site_label_3
_geom_torsion_atom_site_label_4
_geom_torsion
N1 C1 C2 C3 179.0(4)
C1 C2 C3 C4 179.8(4)
C2 C3 C4 C5 177.0(4)
C3 C4 C5 N2 179.5(4)
N4 C6 C7 C8 178.4(4)
C6 C7 C8 C9 179.6(4)
C7 C8 C9 C10 177.4(4)
C8 C9 C10 N3 -175.4(4)
